data_9010396
loop_
_publ_author_name
'Matarrese, S.'
'Schingaro, E.'
'Scordari, F.'
'Stoppa, F.'
'Rosatelli, G.'
'Pedrazzi, G.'
'Ottolini, L.'

_publ_section_title
;Crystal chemistry of phlogopite from Vulture-S. Michele Subsynthem volcanic
 rocks (Mt. Vulture, Italy) and volcanological implications Locality: Masseria
 Saraceno pyroclastic flow, Vulture-San Michele Subsynthem, Mt. Vulture, Italy
 Sample: VUT191_11
;
_journal_name_full 'American Mineralogist'
_journal_page_first 426
_journal_page_last 437
_journal_paper_doi 10.2138/am.2008.2587
_journal_volume 93
_journal_year 2008
_chemical_formula_sum 'Fe1.019 H1.329 K Mg1.981 O12 Si3.973'
_chemical_name_mineral Phlogopite
_space_group_IT_number 12
_symmetry_space_group_name_Hall '-C 2y'
_symmetry_space_group_name_H-M 'C 1 2/m 1'
_cell_angle_alpha 90
_cell_angle_beta 100.1033
_cell_angle_gamma 90
_cell_length_a 5.3367
_cell_length_b 9.2431
_cell_length_c 10.1806
_cell_formula_units_Z 2
_cell_volume 494.398
_exptl_crystal_density_diffrn 3.017
_cod_original_formula_sum 'K (Mg1.981 Fe1.019) Si3.973 O12 H1.329'
_cod_database_code 9010396

loop_
_symmetry_equiv_pos_as_xyz
x,y,z
1/2+x,1/2+y,z
x,-y,z
1/2+x,1/2-y,z
-x,y,-z
1/2-x,1/2+y,-z
-x,-y,-z
1/2-x,1/2-y,-z

loop_
_atom_site_aniso_label
_atom_site_aniso_U_11
_atom_site_aniso_U_22
_atom_site_aniso_U_33
_atom_site_aniso_U_12
_atom_site_aniso_U_13
_atom_site_aniso_U_23
K 0.02570 0.02680 0.03760 0.00000 0.00740 0.00000
Mg2+M1 0.01190 0.00800 0.01950 0.00000 0.00570 0.00000
Fe2+M1 0.01190 0.00800 0.01950 0.00000 0.00570 0.00000
Mg2+M2 0.00950 0.01470 0.01820 0.00000 0.00270 0.00000
Fe2+M2 0.00950 0.01470 0.01820 0.00000 0.00270 0.00000
Si4+T 0.00940 0.01100 0.01690 -0.00040 0.00340 0.00020
SiT 0.00940 0.01100 0.01690 -0.00040 0.00340 0.00020
O1 0.01700 0.02410 0.02260 -0.00580 0.00500 -0.00330
O2 0.02560 0.01510 0.01860 0.00000 0.00060 0.00000
O3 0.01290 0.01300 0.01740 0.00060 0.00340 0.00050
O4 0.01070 0.01540 0.01460 0.00000 0.00140 0.00000
H 0.01070 0.01540 0.01460 0.00000 0.00140 0.00000

loop_
_atom_site_label
_atom_site_fract_x
_atom_site_fract_y
_atom_site_fract_z
_atom_site_occupancy
_atom_site_U_iso_or_equiv
K 0.00000 0.00000 0.00000 1.00000 0.02980
Mg2+M1 0.00000 0.50000 0.50000 0.68970 0.01280
Fe2+M1 0.00000 0.50000 0.50000 0.31050 0.01280
Mg2+M2 0.00000 0.83933 0.50000 0.64580 0.01410
Fe2+M2 0.00000 0.83933 0.50000 0.35420 0.01410
Si4+T 0.57436 0.16733 0.22395 0.54010 0.01230
SiT 0.57436 0.16733 0.22395 0.45320 0.01230
O1 0.82770 0.22690 0.16620 1.00000 0.02100
O2 0.50870 0.00000 0.16730 1.00000 0.02020
O3 0.63080 0.16830 0.39150 1.00000 0.01430
O4 0.13310 0.00000 0.40010 1.00000 0.01370
H 0.09200 0.00000 0.32100 0.66450 0.01370
